data_7224993
loop_
_publ_author_name
'Le Gal, Yann'
'Rajkumar, Mangaiyarkarasi'
'Vacher, Antoine'
'Dorcet, Vincent'
'Roisnel, Thierry'
'Fourmigu\'e, Marc'
'Barri\`ere, Fr\'ed\'eric'
'Guizouarn, Thierry'
'Lorcy, Dominique'

_publ_section_title
;
 A sulfur-rich \p-electron acceptor derived from
 5,5&#x2032;-bithiazolidinylidene: charge-transfer complex vs.
 charge-transfer salt
;
_journal_issue 21
_journal_name_full CrystEngComm
_journal_page_first 3925
_journal_paper_doi 10.1039/C6CE00772D
_journal_volume 18
_journal_year 2016
_chemical_compound_source 'synthesis as described'
_chemical_formula_moiety 'C16 H10 N6 S4'
_chemical_formula_sum 'C16 H10 N6 S4'
_chemical_formula_weight 414.54
_chemical_name_systematic
;
 ?
;
_space_group_crystal_system triclinic
_space_group_IT_number 2
_space_group_name_Hall '-P 1'
_space_group_name_H-M_alt 'P -1'
_symmetry_space_group_name_Hall '-P 1'
_symmetry_space_group_name_H-M 'P -1'
_atom_sites_solution_hydrogens geom
_audit_update_record
;
2016-03-31 deposited with the CCDC.
2016-04-22 downloaded from the CCDC.
;
_cell_angle_alpha 77.773(2)
_cell_angle_beta 80.2040(10)
_cell_angle_gamma 69.1100(10)
_cell_formula_units_Z 1
_cell_length_a 5.3638(2)
_cell_length_b 7.2562(3)
_cell_length_c 12.7329(5)
_cell_measurement_reflns_used 4978
_cell_measurement_temperature 294(2)
_cell_measurement_theta_max 27.48
_cell_measurement_theta_min 3.05
_cell_measurement_wavelength 0.71073
_cell_volume 450.06(3)
_computing_cell_refinement 'Bruker APEX2 (Bruker, 2014)'
_computing_data_collection 'Bruker APEX2 (Bruker, 2014)'
_computing_data_reduction 'Bruker APEX2 (Bruker, 2014)'
_computing_molecular_graphics 'SXGRAPH (Farrugia, 1999), Mercury (CSD, 2014)'
_computing_publication_material 'CRYSCALC (T. Roisnel, local program, 2016)'
_computing_structure_refinement 'SHELXL-2014/7 (Sheldrick, 2014)'
_computing_structure_solution 'SIR97 (ALtomare et al., 1999)'
_diffrn_ambient_temperature 294(2)
_diffrn_detector 'CCD plate'
_diffrn_measured_fraction_theta_full 0.998
_diffrn_measured_fraction_theta_max 0.991
_diffrn_measurement_device_type 'APEXII, Bruker-AXS'
_diffrn_measurement_method 'CCD rotation images, thin slices'
_diffrn_radiation_monochromator graphite
_diffrn_radiation_probe x-ray
_diffrn_radiation_source 'fine-focus sealed tube'
_diffrn_radiation_type MoK\a
_diffrn_radiation_wavelength 0.71073
_diffrn_reflns_av_R_equivalents 0.0292
_diffrn_reflns_av_unetI/netI 0.0243
_diffrn_reflns_limit_h_max 6
_diffrn_reflns_limit_h_min -6
_diffrn_reflns_limit_k_max 9
_diffrn_reflns_limit_k_min -9
_diffrn_reflns_limit_l_max 16
_diffrn_reflns_limit_l_min -16
_diffrn_reflns_number 7308
_diffrn_reflns_theta_full 25.242
_diffrn_reflns_theta_max 27.480
_diffrn_reflns_theta_min 3.046
_exptl_absorpt_coefficient_mu 0.541
_exptl_absorpt_correction_T_max 0.942
_exptl_absorpt_correction_T_min 0.860
_exptl_absorpt_correction_type multi-scan
_exptl_absorpt_process_details
;
  [Sheldrick, G.M. (2014). SADABS Bruker AXS Inc., Madison, Wisconsin, USA]
;
_exptl_crystal_colour black
_exptl_crystal_density_diffrn 1.529
_exptl_crystal_description prism
_exptl_crystal_F_000 212
_exptl_crystal_size_max 0.450
_exptl_crystal_size_mid 0.240
_exptl_crystal_size_min 0.110
_refine_diff_density_max 0.264
_refine_diff_density_min -0.156
_refine_diff_density_rms 0.042
_refine_ls_extinction_method none
_refine_ls_goodness_of_fit_ref 1.053
_refine_ls_hydrogen_treatment constr
_refine_ls_matrix_type full
_refine_ls_number_parameters 119
_refine_ls_number_reflns 2051
_refine_ls_number_restraints 0
_refine_ls_restrained_S_all 1.053
_refine_ls_R_factor_all 0.0292
_refine_ls_R_factor_gt 0.0261
_refine_ls_shift/su_max 0.000
_refine_ls_shift/su_mean 0.000
_refine_ls_structure_factor_coef Fsqd
_refine_ls_weighting_details 'w=1/[\s^2^(Fo^2^)+(0.0357P)^2^+0.1161P] where P=(Fo^2^+2Fc^2^)/3'
_refine_ls_weighting_scheme calc
_refine_ls_wR_factor_gt 0.0711
_refine_ls_wR_factor_ref 0.0747
_reflns_number_gt 1872
_reflns_number_total 2051
_reflns_threshold_expression >2sigma(I)
_cod_data_source_file c6ce00772d2.cif
_cod_data_source_block acceptor_1
_cod_depositor_comments
;
The following automatic conversions were performed:

'_space_group_crystal_system' value 'Triclinic' changed to
'triclinic' according to
/usr/data/users/saulius/crontab/automatic-downloads/rss-feeds/RSC/lib/dictionaries/cif_core.dic
dictionary named 'cif_core.dic' version 2.4.2 from 2011-04-26.

Automatic conversion script
Id: cif_fix_values 4268 2015-11-12 08:31:59Z antanas 

 Adding full bibliography for 7224990--7224994.cif.
;
_cod_database_code 7224993

loop_
_space_group_symop_operation_xyz
'x, y, z'
'-x, -y, -z'

loop_
_atom_site_label
_atom_site_type_symbol
_atom_site_fract_x
_atom_site_fract_y
_atom_site_fract_z
_atom_site_U_iso_or_equiv
_atom_site_adp_type
_atom_site_occupancy
_atom_site_site_symmetry_order
_atom_site_calc_flag
_atom_site_refinement_flags_posn
_atom_site_refinement_flags_adp
S1 S 0.69137(7) 0.56093(5) 0.18320(3) 0.04038(12) Uani 1 1 d . .
S2 S 0.31709(6) 0.26206(5) 0.04142(3) 0.03381(11) Uani 1 1 d . .
C1 C 0.4732(2) 0.43439(18) 0.04415(10) 0.0310(3) Uani 1 1 d . .
C2 C 0.5413(2) 0.42140(18) 0.15196(10) 0.0317(3) Uani 1 1 d . .
N3 N 0.4629(2) 0.27538(16) 0.22430(9) 0.0344(2) Uani 1 1 d . .
C4 C 0.4958(3) 0.2435(2) 0.34035(11) 0.0433(3) Uani 1 1 d . .
H4A H 0.6437 0.2845 0.3488 0.052 Uiso 1 1 calc R U
H4B H 0.5392 0.1023 0.3696 0.052 Uiso 1 1 calc R U
C5 C 0.2432(4) 0.3610(3) 0.40274(14) 0.0605(5) Uani 1 1 d . .
H5A H 0.1949 0.5000 0.3716 0.091 Uiso 1 1 calc R U
H5B H 0.2744 0.3446 0.4767 0.091 Uiso 1 1 calc R U
H5C H 0.1001 0.3128 0.3995 0.091 Uiso 1 1 calc R U
C6 C 0.3399(3) 0.17870(19) 0.18068(11) 0.0335(3) Uani 1 1 d . .
C7 C 0.2355(3) 0.0301(2) 0.23184(12) 0.0381(3) Uani 1 1 d . .
C8 C 0.0963(3) -0.0402(2) 0.17155(13) 0.0428(3) Uani 1 1 d . .
N9 N -0.0208(3) -0.0978(2) 0.12775(14) 0.0642(4) Uani 1 1 d . .
C10 C 0.2500(4) -0.0642(2) 0.34177(13) 0.0500(4) Uani 1 1 d . .
N11 N 0.2543(4) -0.1487(3) 0.42810(13) 0.0762(5) Uani 1 1 d . .

loop_
_atom_site_aniso_label
_atom_site_aniso_U_11
_atom_site_aniso_U_22
_atom_site_aniso_U_33
_atom_site_aniso_U_23
_atom_site_aniso_U_13
_atom_site_aniso_U_12
S1 0.0472(2) 0.0432(2) 0.0402(2) -0.00970(15) -0.00778(15) -0.02327(16)
S2 0.03888(19) 0.03491(18) 0.03348(19) -0.00685(13) -0.00328(13) -0.01882(14)
C1 0.0312(6) 0.0312(6) 0.0333(6) -0.0089(5) -0.0016(5) -0.0125(5)
C2 0.0315(6) 0.0319(6) 0.0328(7) -0.0082(5) -0.0013(5) -0.0110(5)
N3 0.0390(6) 0.0361(6) 0.0310(6) -0.0054(4) -0.0027(4) -0.0164(5)
C4 0.0527(8) 0.0522(8) 0.0316(7) -0.0030(6) -0.0075(6) -0.0261(7)
C5 0.0721(11) 0.0715(12) 0.0432(9) -0.0211(8) 0.0077(8) -0.0297(9)
C6 0.0327(6) 0.0327(6) 0.0348(7) -0.0068(5) -0.0009(5) -0.0110(5)
C7 0.0417(7) 0.0343(6) 0.0394(7) -0.0048(5) -0.0007(6) -0.0165(5)
C8 0.0435(8) 0.0384(7) 0.0483(8) -0.0028(6) -0.0010(6) -0.0197(6)
N9 0.0653(10) 0.0662(10) 0.0768(11) -0.0087(8) -0.0139(8) -0.0395(8)
C10 0.0656(10) 0.0444(8) 0.0457(9) -0.0046(7) -0.0023(7) -0.0283(7)
N11 0.1192(15) 0.0718(11) 0.0497(9) 0.0059(8) -0.0099(9) -0.0549(11)

loop_
_atom_type_symbol
_atom_type_description
_atom_type_scat_dispersion_real
_atom_type_scat_dispersion_imag
_atom_type_scat_source
C C 0.0033 0.0016 'International Tables Vol C Tables 4.2.6.8 and 6.1.1.4'
H H 0.0000 0.0000 'International Tables Vol C Tables 4.2.6.8 and 6.1.1.4'
N N 0.0061 0.0033 'International Tables Vol C Tables 4.2.6.8 and 6.1.1.4'
S S 0.1246 0.1234 'International Tables Vol C Tables 4.2.6.8 and 6.1.1.4'

loop_
_geom_angle_atom_site_label_1
_geom_angle_atom_site_label_2
_geom_angle_atom_site_label_3
_geom_angle
_geom_angle_site_symmetry_1
C1 S2 C6 90.00(6) .
C1 C1 C2 123.98(15) 2_665
C1 C1 S2 124.49(13) 2_665
C2 C1 S2 111.53(9) .
N3 C2 C1 110.89(11) .
N3 C2 S1 124.72(10) .
C1 C2 S1 124.40(10) .
C6 N3 C2 114.67(11) .
C6 N3 C4 124.49(11) .
C2 N3 C4 120.68(11) .
N3 C4 C5 111.36(13) .
N3 C4 H4A 109.4 .
C5 C4 H4A 109.4 .
N3 C4 H4B 109.4 .
C5 C4 H4B 109.4 .
H4A C4 H4B 108.0 .
C4 C5 H5A 109.5 .
C4 C5 H5B 109.5 .
H5A C5 H5B 109.5 .
C4 C5 H5C 109.5 .
H5A C5 H5C 109.5 .
H5B C5 H5C 109.5 .
N3 C6 C7 128.34(13) .
N3 C6 S2 112.91(9) .
C7 C6 S2 118.75(11) .
C6 C7 C10 126.63(14) .
C6 C7 C8 118.85(13) .
C10 C7 C8 114.52(13) .
N9 C8 C7 177.00(17) .
N11 C10 C7 175.25(18) .

loop_
_geom_bond_atom_site_label_1
_geom_bond_atom_site_label_2
_geom_bond_distance
_geom_bond_site_symmetry_2
S1 C2 1.6407(13) .
S2 C1 1.7438(13) .
S2 C6 1.7583(14) .
C1 C1 1.373(3) 2_665
C1 C2 1.4555(18) .
C2 N3 1.3859(16) .
N3 C6 1.3623(17) .
N3 C4 1.4775(17) .
C4 C5 1.513(2) .
C4 H4A 0.9700 .
C4 H4B 0.9700 .
C5 H5A 0.9600 .
C5 H5B 0.9600 .
C5 H5C 0.9600 .
C6 C7 1.3820(19) .
C7 C10 1.424(2) .
C7 C8 1.428(2) .
C8 N9 1.134(2) .
C10 N11 1.139(2) .

loop_
_geom_torsion_atom_site_label_1
_geom_torsion_atom_site_label_2
_geom_torsion_atom_site_label_3
_geom_torsion_atom_site_label_4
_geom_torsion
_geom_torsion_site_symmetry_1
_geom_torsion_site_symmetry_4
C6 S2 C1 C1 -179.64(16) . 2_665
C6 S2 C1 C2 0.66(10) . .
C1 C1 C2 N3 -179.93(15) 2_665 .
S2 C1 C2 N3 -0.22(14) . .
C1 C1 C2 S1 0.0(2) 2_665 .
S2 C1 C2 S1 179.67(7) . .
C1 C2 N3 C6 -0.53(16) . .
S1 C2 N3 C6 179.58(9) . .
C1 C2 N3 C4 -176.12(11) . .
S1 C2 N3 C4 3.98(18) . .
C6 N3 C4 C5 -81.32(17) . .
C2 N3 C4 C5 93.83(16) . .
C2 N3 C6 C7 -178.68(13) . .
C4 N3 C6 C7 -3.3(2) . .
C2 N3 C6 S2 1.05(14) . .
C4 N3 C6 S2 176.45(10) . .
C1 S2 C6 N3 -0.97(10) . .
C1 S2 C6 C7 178.78(11) . .
N3 C6 C7 C10 -4.4(2) . .
S2 C6 C7 C10 175.85(12) . .
N3 C6 C7 C8 175.32(13) . .
S2 C6 C7 C8 -4.39(18) . .
